data_1518845
loop_
_publ_author_name
'Faustino, H\'elio'
'Varela, Iv\'an'
'Mascare\~nas, Jos\'e L.'
'L\'opez, Fernando'

_publ_section_title
;
 Gold(i)-catalyzed [2 + 2 + 2] cycloaddition of allenamides, alkenes and
 aldehydes: a straightforward approach to tetrahydropyrans
;
_journal_issue 5
_journal_name_full 'Chem. Sci.'
_journal_page_first 2903
_journal_paper_doi 10.1039/C5SC00295H
_journal_volume 6
_journal_year 2015
_chemical_formula_moiety 'C24 H25 N O3'
_chemical_formula_sum 'C24 H25 N O3'
_chemical_formula_weight 375.45
_chemical_name_common ' lm1HF1105B'
_chemical_name_systematic 4aia
_space_group_IT_number 14
_symmetry_cell_setting monoclinic
_symmetry_Int_Tables_number 14
_symmetry_space_group_name_Hall '-P 2ybc'
_symmetry_space_group_name_H-M 'P 1 21/c 1'
_atom_sites_solution_hydrogens mixed
_atom_sites_solution_primary direct
_atom_sites_solution_secondary difmap
_audit_conform_dict_location ftp://ftp.iucr.org/pub/cif_core.dic
_audit_conform_dict_name cif_core.dic
_audit_conform_dict_version 2.4.3
_audit_creation_date 2014-09-23T18:51:06-00:00
_audit_creation_method 'WinGX routine CIF_UPDATE'
_audit_update_record
;
2014-12-09 deposited with the CCDC.
2015-03-09 downloaded from the CCDC.
;
_cell_angle_alpha 90
_cell_angle_beta 104.6090(10)
_cell_angle_gamma 90
_cell_formula_units_Z 4
_cell_length_a 19.6584(5)
_cell_length_b 6.7792(2)
_cell_length_c 14.6200(4)
_cell_measurement_reflns_used 9914
_cell_measurement_temperature 100(2)
_cell_measurement_theta_max 33.05
_cell_measurement_theta_min 2.88
_cell_measurement_wavelength 0.71073
_cell_volume 1885.39(9)
_computing_cell_refinement 'SAINT V8.34A integration software'
_computing_data_collection 'Bruker APEX2 software'
_computing_data_reduction 'SORTAV (Blessing, 1995)'
_computing_molecular_graphics 'ORTEP-3 for Windows (Farrugia, 2012)'
_computing_publication_material 'WinGX publication routines (Farrugia, 2012)'
_computing_structure_refinement 'SHELXL-2014/6 (Sheldrick, 2014)'
_computing_structure_solution 'SHELXT (Sheldrick, 2008)'
_diffrn_ambient_temperature 100(2)
_diffrn_detector 'APEX-II CCD'
_diffrn_measured_fraction_theta_full 1
_diffrn_measured_fraction_theta_max 0.999
_diffrn_measurement_device '\k-geometry diffractometer'
_diffrn_measurement_device_type 'Bruker APEX-II'
_diffrn_measurement_method '\f or \w oscillation scans'
_diffrn_orient_matrix_UB_11 0.047173
_diffrn_orient_matrix_UB_12 0.019478
_diffrn_orient_matrix_UB_13 0.044799
_diffrn_orient_matrix_UB_21 0.008065
_diffrn_orient_matrix_UB_22 0.118199
_diffrn_orient_matrix_UB_23 -0.036818
_diffrn_orient_matrix_UB_31 -0.02175
_diffrn_orient_matrix_UB_32 0.086076
_diffrn_orient_matrix_UB_33 0.04042
_diffrn_radiation_monochromator graphite
_diffrn_radiation_probe x-ray
_diffrn_radiation_type MoK\a
_diffrn_radiation_wavelength 0.71073
_diffrn_reflns_av_R_equivalents 0.0385
_diffrn_reflns_Laue_measured_fraction_full 1
_diffrn_reflns_Laue_measured_fraction_max 0.999
_diffrn_reflns_limit_h_max 30
_diffrn_reflns_limit_h_min -30
_diffrn_reflns_limit_k_max 10
_diffrn_reflns_limit_k_min -10
_diffrn_reflns_limit_l_max 22
_diffrn_reflns_limit_l_min -22
_diffrn_reflns_number 85307
_diffrn_reflns_point_group_measured_fraction_full 1
_diffrn_reflns_point_group_measured_fraction_max 0.999
_diffrn_reflns_reduction_process
;
        Scaled and merged with Sortav
        R.H. Blessing, (1987) Cryst. Rev. 1, 3-58
        R.H. Blessing, (1989) J. Appl. Cryst. 22, 396-397
;
_diffrn_reflns_theta_full 25.242
_diffrn_reflns_theta_max 33.238
_diffrn_reflns_theta_min 2.141
_diffrn_source 'sealed x-ray tube'
_exptl_absorpt_coefficient_mu 0.087
_exptl_absorpt_correction_T_max 0.963
_exptl_absorpt_correction_T_min 0.916
_exptl_absorpt_correction_type multi-scan
_exptl_absorpt_process_details
;
SADABS-2014/3 - Bruker AXS area detector scaling and absorption correction
;
_exptl_crystal_colour colourless
_exptl_crystal_density_diffrn 1.323
_exptl_crystal_density_method 'not measured'
_exptl_crystal_description prism
_exptl_crystal_F_000 800
_exptl_crystal_size_max 0.58
_exptl_crystal_size_mid 0.55
_exptl_crystal_size_min 0.54
_refine_diff_density_max 0.408
_refine_diff_density_min -0.24
_refine_diff_density_rms 0.052
_refine_ls_extinction_method none
_refine_ls_goodness_of_fit_ref 1.044
_refine_ls_hydrogen_treatment mixed
_refine_ls_matrix_type full
_refine_ls_number_constraints 0
_refine_ls_number_parameters 355
_refine_ls_number_reflns 7249
_refine_ls_number_restraints 6
_refine_ls_restrained_S_all 1.043
_refine_ls_R_factor_all 0.0565
_refine_ls_R_factor_gt 0.0417
_refine_ls_shift/su_max 0.001
_refine_ls_shift/su_mean 0
_refine_ls_structure_factor_coef Fsqd
_refine_ls_weighting_details 'w=1/[\s^2^(Fo^2^)+(0.0657P)^2^+0.3286P] where P=(Fo^2^+2Fc^2^)/3'
_refine_ls_weighting_scheme calc
_refine_ls_wR_factor_gt 0.1095
_refine_ls_wR_factor_ref 0.1189
_reflns_number_gt 5746
_reflns_number_total 7249
_reflns_threshold_expression 'I > 2\s(I)'
_cod_data_source_file c5sc00295h2.cif
_cod_data_source_block shelx
_cod_depositor_comments 'Adding full bibliography for 1518843--1518845.cif.'
_cod_original_sg_symbol_H-M 'P 21/c'
_cod_database_code 1518845
_shelx_estimated_absorpt_t_min 0.951
_shelx_estimated_absorpt_t_max 0.955

loop_
_symmetry_equiv_pos_as_xyz
'x, y, z'
'-x, y+1/2, -z+1/2'
'-x, -y, -z'
'x, -y-1/2, z-1/2'

loop_
_atom_site_label
_atom_site_type_symbol
_atom_site_fract_x
_atom_site_fract_y
_atom_site_fract_z
_atom_site_U_iso_or_equiv
_atom_site_adp_type
_atom_site_occupancy
_atom_site_calc_flag
_atom_site_disorder_assembly
_atom_site_disorder_group
O1 O 0.19876(3) 0.26805(9) 0.27109(4) 0.01522(12) Uani 1 d . .
C2 C 0.27156(4) 0.28675(12) 0.31733(5) 0.01412(14) Uani 1 d . .
C3 C 0.31638(4) 0.25226(12) 0.24803(6) 0.01464(14) Uani 1 d . .
C4 C 0.27749(4) 0.13573(12) 0.16414(6) 0.01661(15) Uani 1 d . .
C5 C 0.21384(4) 0.25421(12) 0.10839(5) 0.01455(14) Uani 1 d . .
C6 C 0.17562(4) 0.35501(11) 0.17809(5) 0.01389(14) Uani 1 d . .
C11 C 0.28778(4) 0.12733(12) 0.39287(5) 0.01426(14) Uani 1 d . .
C12 C 0.24330(4) -0.03345(12) 0.38997(6) 0.01694(15) Uani 1 d . .
C13 C 0.26095(5) -0.18212(13) 0.45768(6) 0.01956(16) Uani 1 d . .
C14 C 0.32293(5) -0.17235(14) 0.52858(6) 0.02002(16) Uani 1 d . .
C15 C 0.36728(4) -0.01153(14) 0.53193(6) 0.01979(16) Uani 1 d . .
C16 C 0.34981(4) 0.13757(14) 0.46487(6) 0.01821(16) Uani 1 d . .
C21 C 0.38224(4) 0.31163(13) 0.25552(6) 0.01666(15) Uani 1 d . .
N22 N 0.42247(4) 0.44136(12) 0.32351(5) 0.01801(14) Uani 1 d . .
C23 C 0.49403(4) 0.44041(15) 0.33981(6) 0.02119(17) Uani 1 d . .
O24 O 0.52166(3) 0.59991(12) 0.39227(5) 0.02574(15) Uani 1 d . .
C25 C 0.46532(5) 0.72781(16) 0.40369(7) 0.02487(19) Uani 1 d . .
C26A C 0.3991(2) 0.6091(7) 0.3682(4) 0.0210(7) Uani 0.547(16) d A 1
H26A H 0.3793 0.5672 0.421 0.025 Uiso 0.547(16) calc A 1
H26B H 0.3632 0.6856 0.3222 0.025 Uiso 0.547(16) calc A 1
C26B C 0.3965(2) 0.6403(10) 0.3401(5) 0.0236(9) Uani 0.453(16) d A 2
H26C H 0.3585 0.6338 0.3734 0.028 Uiso 0.453(16) calc A 2
H26D H 0.38 0.7153 0.2805 0.028 Uiso 0.453(16) calc A 2
O27 O 0.53015(4) 0.31783(13) 0.31490(5) 0.03149(17) Uani 1 d . .
C30 C 0.19094(5) 0.57762(12) 0.18324(6) 0.01793(15) Uani 1 d . .
C31 C 0.09625(4) 0.32552(12) 0.15275(6) 0.01508(14) Uani 1 d . .
C32 C 0.05957(5) 0.36263(14) 0.22131(6) 0.02039(17) Uani 1 d . .
C33 C -0.01304(5) 0.34466(15) 0.20045(7) 0.02428(18) Uani 1 d . .
C34 C -0.04982(5) 0.28948(14) 0.11022(7) 0.02435(19) Uani 1 d . .
C35 C -0.01404(5) 0.25468(13) 0.04144(7) 0.02208(17) Uani 1 d . .
C36 C 0.05896(4) 0.27296(12) 0.06133(6) 0.01710(15) Uani 1 d . .
C37 C 0.09783(5) 0.22976(14) -0.01266(6) 0.01996(16) Uani 1 d . .
C38 C 0.16633(5) 0.12540(13) 0.03315(6) 0.01800(15) Uani 1 d . .
H2 H 0.2807(6) 0.4158(17) 0.3483(8) 0.013(2) Uiso 1 d . .
H5 H 0.2322(6) 0.3662(17) 0.0743(8) 0.016(3) Uiso 1 d . .
H4A H 0.3076(7) 0.1028(19) 0.1215(9) 0.025(3) Uiso 1 d . .
H4B H 0.2604(6) 0.010(2) 0.1856(8) 0.024(3) Uiso 1 d . .
H12 H 0.1985(6) -0.0411(19) 0.3405(8) 0.021(3) Uiso 1 d . .
H13 H 0.2280(7) -0.299(2) 0.4540(9) 0.031(3) Uiso 1 d . .
H14 H 0.3336(7) -0.277(2) 0.5757(9) 0.027(3) Uiso 1 d . .
H15 H 0.4117(7) -0.006(2) 0.5828(9) 0.029(3) Uiso 1 d . .
H16 H 0.3797(6) 0.2503(18) 0.4659(9) 0.022(3) Uiso 1 d . .
H21 H 0.4083(7) 0.2640(19) 0.2099(9) 0.025(3) Uiso 1 d . .
H25A H 0.4719(8) 0.750(2) 0.4717(10) 0.037(4) Uiso 1 d . .
H25B H 0.4689(7) 0.852(2) 0.3713(10) 0.038(4) Uiso 1 d . .
H32 H 0.0865(6) 0.4004(19) 0.2845(9) 0.024(3) Uiso 1 d . .
H33 H -0.0384(7) 0.370(2) 0.2512(10) 0.035(4) Uiso 1 d . .
H34 H -0.1012(8) 0.276(2) 0.0971(10) 0.035(4) Uiso 1 d . .
H35 H -0.0392(7) 0.216(2) -0.0248(10) 0.032(3) Uiso 1 d . .
H30A H 0.1713(7) 0.640(2) 0.2323(9) 0.029(3) Uiso 1 d . .
H30B H 0.1703(6) 0.637(2) 0.1210(9) 0.025(3) Uiso 1 d . .
H30C H 0.2428(7) 0.609(2) 0.1987(9) 0.026(3) Uiso 1 d . .
H37A H 0.0680(7) 0.147(2) -0.0635(10) 0.034(3) Uiso 1 d . .
H37B H 0.1074(6) 0.3558(19) -0.0440(8) 0.022(3) Uiso 1 d . .
H38A H 0.1934(6) 0.0920(19) -0.0129(9) 0.023(3) Uiso 1 d . .
H38B H 0.1560(7) 0.001(2) 0.0636(9) 0.029(3) Uiso 1 d . .

loop_
_atom_site_aniso_label
_atom_site_aniso_U_11
_atom_site_aniso_U_22
_atom_site_aniso_U_33
_atom_site_aniso_U_23
_atom_site_aniso_U_13
_atom_site_aniso_U_12
O1 0.0105(2) 0.0199(3) 0.0148(2) 0.0024(2) 0.00234(19) -0.0007(2)
C2 0.0107(3) 0.0164(3) 0.0152(3) -0.0004(3) 0.0032(2) -0.0011(3)
C3 0.0128(3) 0.0154(3) 0.0164(3) 0.0004(3) 0.0051(3) 0.0009(3)
C4 0.0167(3) 0.0158(3) 0.0176(3) -0.0018(3) 0.0050(3) 0.0016(3)
C5 0.0160(3) 0.0133(3) 0.0147(3) -0.0007(3) 0.0045(3) -0.0003(3)
C6 0.0139(3) 0.0130(3) 0.0145(3) 0.0004(2) 0.0032(3) 0.0006(3)
C11 0.0127(3) 0.0164(3) 0.0142(3) -0.0004(3) 0.0043(2) -0.0007(3)
C12 0.0141(3) 0.0173(4) 0.0192(3) 0.0000(3) 0.0037(3) -0.0020(3)
C13 0.0178(4) 0.0171(4) 0.0248(4) 0.0024(3) 0.0073(3) -0.0010(3)
C14 0.0200(4) 0.0210(4) 0.0203(4) 0.0044(3) 0.0073(3) 0.0033(3)
C15 0.0163(4) 0.0264(4) 0.0160(3) 0.0013(3) 0.0029(3) 0.0007(3)
C16 0.0150(3) 0.0226(4) 0.0164(3) 0.0006(3) 0.0030(3) -0.0034(3)
C21 0.0134(3) 0.0208(4) 0.0164(3) 0.0006(3) 0.0049(3) 0.0008(3)
N22 0.0122(3) 0.0240(4) 0.0184(3) -0.0002(3) 0.0047(2) -0.0017(3)
C23 0.0139(3) 0.0322(5) 0.0164(3) 0.0041(3) 0.0018(3) -0.0007(3)
O24 0.0144(3) 0.0366(4) 0.0254(3) -0.0020(3) 0.0034(2) -0.0058(3)
C25 0.0177(4) 0.0315(5) 0.0251(4) -0.0041(4) 0.0048(3) -0.0065(3)
C26A 0.0152(9) 0.0207(12) 0.0269(17) -0.0053(11) 0.0049(12) -0.0028(8)
C26B 0.0133(11) 0.0300(19) 0.027(2) -0.0083(15) 0.0049(14) -0.0040(11)
O27 0.0155(3) 0.0434(4) 0.0326(4) -0.0019(3) 0.0004(3) 0.0079(3)
C30 0.0194(4) 0.0127(3) 0.0216(4) -0.0014(3) 0.0050(3) -0.0009(3)
C31 0.0128(3) 0.0134(3) 0.0182(3) 0.0011(3) 0.0025(3) 0.0006(3)
C32 0.0156(4) 0.0244(4) 0.0213(4) -0.0002(3) 0.0049(3) 0.0019(3)
C33 0.0159(4) 0.0270(5) 0.0313(5) 0.0016(4) 0.0085(3) 0.0025(3)
C34 0.0139(4) 0.0218(4) 0.0354(5) 0.0013(4) 0.0028(3) 0.0007(3)
C35 0.0171(4) 0.0187(4) 0.0267(4) -0.0008(3) -0.0013(3) 0.0001(3)
C36 0.0164(3) 0.0138(3) 0.0192(3) 0.0009(3) 0.0010(3) 0.0002(3)
C37 0.0211(4) 0.0208(4) 0.0161(3) -0.0009(3) 0.0014(3) 0.0008(3)
C38 0.0197(4) 0.0161(4) 0.0176(3) -0.0034(3) 0.0035(3) 0.0000(3)

loop_
_atom_type_symbol
_atom_type_description
_atom_type_scat_dispersion_real
_atom_type_scat_dispersion_imag
_atom_type_scat_source
C C 0.0033 0.0016 'International Tables Vol C Tables 4.2.6.8 and 6.1.1.4'
H H 0 0 'International Tables Vol C Tables 4.2.6.8 and 6.1.1.4'
N N 0.0061 0.0033 'International Tables Vol C Tables 4.2.6.8 and 6.1.1.4'
O O 0.0106 0.006 'International Tables Vol C Tables 4.2.6.8 and 6.1.1.4'

loop_
_geom_angle_atom_site_label_1
_geom_angle_atom_site_label_2
_geom_angle_atom_site_label_3
_geom_angle
C2 O1 C6 116.72(6)
O1 C2 C3 110.60(6)
O1 C2 C11 106.42(6)
C3 C2 C11 108.93(6)
O1 C2 H2 110.1(6)
C3 C2 H2 112.1(6)
C11 C2 H2 108.5(6)
C21 C3 C4 120.75(7)
C21 C3 C2 127.82(7)
C4 C3 C2 111.44(7)
C3 C4 C5 109.76(7)
C3 C4 H4A 111.9(7)
C5 C4 H4A 108.7(7)
C3 C4 H4B 109.6(7)
C5 C4 H4B 108.7(7)
H4A C4 H4B 108.1(10)
C38 C5 C4 110.61(7)
C38 C5 C6 114.31(7)
C4 C5 C6 110.05(6)
C38 C5 H5 107.5(6)
C4 C5 H5 107.8(6)
C6 C5 H5 106.2(6)
O1 C6 C31 103.60(6)
O1 C6 C30 110.05(6)
C31 C6 C30 108.47(6)
O1 C6 C5 110.18(6)
C31 C6 C5 114.48(6)
C30 C6 C5 109.86(6)
C12 C11 C16 118.96(8)
C12 C11 C2 121.31(7)
C16 C11 C2 119.68(7)
C11 C12 C13 120.19(8)
C11 C12 H12 120.0(7)
C13 C12 H12 119.8(7)
C14 C13 C12 120.68(8)
C14 C13 H13 120.2(7)
C12 C13 H13 119.1(7)
C13 C14 C15 119.25(8)
C13 C14 H14 119.1(8)
C15 C14 H14 121.6(8)
C14 C15 C16 120.32(8)
C14 C15 H15 118.8(8)
C16 C15 H15 120.9(8)
C15 C16 C11 120.58(8)
C15 C16 H16 121.7(7)
C11 C16 H16 117.7(7)
C3 C21 N22 127.30(7)
C3 C21 H21 120.1(8)
N22 C21 H21 112.6(7)
C23 N22 C21 119.30(7)
C23 N22 C26A 110.89(17)
C21 N22 C26A 128.61(18)
C23 N22 C26B 111.0(2)
C21 N22 C26B 121.8(2)
O27 C23 O24 122.46(8)
O27 C23 N22 127.50(9)
O24 C23 N22 110.02(8)
C23 O24 C25 109.47(7)
O24 C25 C26A 105.06(17)
O24 C25 C26B 106.2(2)
O24 C25 H25A 107.4(9)
C26A C25 H25A 108.2(9)
C26B C25 H25A 122.5(9)
O24 C25 H25B 108.1(8)
C26A C25 H25B 117.1(9)
C26B C25 H25B 101.4(9)
H25A C25 H25B 110.5(12)
N22 C26A C25 103.3(2)
N22 C26A H26A 111.1
C25 C26A H26A 111.1
N22 C26A H26B 111.1
C25 C26A H26B 111.1
H26A C26A H26B 109.1
N22 C26B C25 99.2(3)
N22 C26B H26C 111.9
C25 C26B H26C 111.9
N22 C26B H26D 111.9
C25 C26B H26D 111.9
H26C C26B H26D 109.6
C6 C30 H30A 110.3(8)
C6 C30 H30B 109.2(8)
H30A C30 H30B 110.4(11)
C6 C30 H30C 112.9(8)
H30A C30 H30C 107.8(10)
H30B C30 H30C 106.2(10)
C32 C31 C36 119.37(8)
C32 C31 C6 118.96(7)
C36 C31 C6 121.57(7)
C33 C32 C31 120.98(8)
C33 C32 H32 120.9(7)
C31 C32 H32 118.1(7)
C34 C33 C32 119.57(9)
C34 C33 H33 120.7(8)
C32 C33 H33 119.7(8)
C35 C34 C33 119.88(8)
C35 C34 H34 121.8(8)
C33 C34 H34 118.3(8)
C34 C35 C36 121.16(9)
C34 C35 H35 121.9(8)
C36 C35 H35 117.0(8)
C35 C36 C31 119.02(8)
C35 C36 C37 121.04(8)
C31 C36 C37 119.91(7)
C36 C37 C38 109.19(7)
C36 C37 H37A 109.7(8)
C38 C37 H37A 110.8(8)
C36 C37 H37B 110.4(7)
C38 C37 H37B 110.4(7)
H37A C37 H37B 106.3(10)
C37 C38 C5 111.40(7)
C37 C38 H38A 112.2(7)
C5 C38 H38A 106.6(7)
C37 C38 H38B 109.5(7)
C5 C38 H38B 108.6(7)
H38A C38 H38B 108.4(10)

loop_
_geom_bond_atom_site_label_1
_geom_bond_atom_site_label_2
_geom_bond_distance
O1 C2 1.4259(9)
O1 C6 1.4461(9)
C2 C3 1.5192(11)
C2 C11 1.5205(11)
C2 H2 0.981(11)
C3 C21 1.3337(11)
C3 C4 1.4966(11)
C4 C5 1.5365(12)
C4 H4A 0.988(12)
C4 H4B 0.993(13)
C5 C38 1.5254(11)
C5 C6 1.5673(11)
C5 H5 1.023(11)
C6 C31 1.5231(11)
C6 C30 1.5370(11)
C11 C12 1.3913(11)
C11 C16 1.3973(11)
C12 C13 1.3938(12)
C12 H12 0.990(12)
C13 C14 1.3881(13)
C13 H13 1.018(14)
C14 C15 1.3890(13)
C14 H14 0.972(13)
C15 C16 1.3896(12)
C15 H15 0.995(13)
C16 H16 0.962(12)
C21 N22 1.4109(11)
C21 H21 0.991(13)
N22 C23 1.3661(11)
N22 C26A 1.443(4)
N22 C26B 1.484(6)
C23 O27 1.2075(12)
C23 O24 1.3574(12)
O24 C25 1.4489(12)
C25 C26A 1.507(4)
C25 C26B 1.554(5)
C25 H25A 0.982(14)
C25 H25B 0.980(15)
C26A H26A 0.99
C26A H26B 0.99
C26B H26C 0.99
C26B H26D 0.99
C30 H30A 0.991(13)
C30 H30B 0.985(13)
C30 H30C 1.010(12)
C31 C32 1.3972(12)
C31 C36 1.3988(11)
C32 C33 1.3879(12)
C32 H32 0.976(12)
C33 C34 1.3863(14)
C33 H33 1.009(14)
C34 C35 1.3851(14)
C34 H34 0.985(14)
C35 C36 1.3960(12)
C35 H35 1.005(14)
C36 C37 1.5023(12)
C37 C38 1.5189(12)
C37 H37A 0.995(14)
C37 H37B 1.009(13)
C38 H38A 0.984(12)
C38 H38B 1.000(14)

loop_
_geom_torsion_atom_site_label_1
_geom_torsion_atom_site_label_2
_geom_torsion_atom_site_label_3
_geom_torsion_atom_site_label_4
_geom_torsion
C6 O1 C2 C3 -41.66(9)
C6 O1 C2 C11 -159.83(6)
O1 C2 C3 C21 158.40(8)
C11 C2 C3 C21 -84.98(10)
O1 C2 C3 C4 -21.95(9)
C11 C2 C3 C4 94.67(8)
C21 C3 C4 C5 -116.17(9)
C2 C3 C4 C5 64.15(8)
C3 C4 C5 C38 -169.99(7)
C3 C4 C5 C6 -42.74(9)
C2 O1 C6 C31 -175.33(6)
C2 O1 C6 C30 -59.53(9)
C2 O1 C6 C5 61.77(8)
C38 C5 C6 O1 110.02(7)
C4 C5 C6 O1 -15.14(9)
C38 C5 C6 C31 -6.25(10)
C4 C5 C6 C31 -131.41(7)
C38 C5 C6 C30 -128.56(7)
C4 C5 C6 C30 106.27(8)
O1 C2 C11 C12 18.11(10)
C3 C2 C11 C12 -101.15(8)
O1 C2 C11 C16 -164.35(7)
C3 C2 C11 C16 76.39(9)
C16 C11 C12 C13 -0.46(12)
C2 C11 C12 C13 177.10(7)
C11 C12 C13 C14 -0.13(13)
C12 C13 C14 C15 0.44(13)
C13 C14 C15 C16 -0.16(13)
C14 C15 C16 C11 -0.44(13)
C12 C11 C16 C15 0.74(12)
C2 C11 C16 C15 -176.85(7)
C4 C3 C21 N22 171.62(8)
C2 C3 C21 N22 -8.76(15)
C3 C21 N22 C23 159.99(9)
C3 C21 N22 C26A -33.8(3)
C3 C21 N22 C26B -53.9(4)
C21 N22 C23 O27 -13.90(14)
C26A N22 C23 O27 177.6(3)
C26B N22 C23 O27 -163.4(4)
C21 N22 C23 O24 167.68(7)
C26A N22 C23 O24 -0.9(3)
C26B N22 C23 O24 18.2(4)
O27 C23 O24 C25 174.99(9)
N22 C23 O24 C25 -6.49(10)
C23 O24 C25 C26A 10.8(3)
C23 O24 C25 C26B -6.8(3)
C23 N22 C26A C25 7.3(4)
C21 N22 C26A C25 -159.85(15)
O24 C25 C26A N22 -10.6(4)
C23 N22 C26B C25 -20.5(5)
C21 N22 C26B C25 -169.14(19)
O24 C25 C26B N22 15.8(5)
O1 C6 C31 C32 43.38(9)
C30 C6 C31 C32 -73.54(9)
C5 C6 C31 C32 163.39(7)
O1 C6 C31 C36 -140.20(8)
C30 C6 C31 C36 102.88(9)
C5 C6 C31 C36 -20.20(11)
C36 C31 C32 C33 1.16(13)
C6 C31 C32 C33 177.66(8)
C31 C32 C33 C34 -0.14(15)
C32 C33 C34 C35 -0.64(15)
C33 C34 C35 C36 0.39(14)
C34 C35 C36 C31 0.63(13)
C34 C35 C36 C37 178.32(8)
C32 C31 C36 C35 -1.39(12)
C6 C31 C36 C35 -177.79(8)
C32 C31 C36 C37 -179.10(8)
C6 C31 C36 C37 4.50(12)
C35 C36 C37 C38 -141.29(8)
C31 C36 C37 C38 36.38(11)
C36 C37 C38 C5 -61.43(9)
C4 C5 C38 C37 171.41(7)
C6 C5 C38 C37 46.54(9)
